data_1519471
loop_
_publ_author_name
'Bell, Norman A.'
'Coles, Simon J.'
'Hursthouse, Michael B.'

_publ_section_title
;
 C27H33Cl2O9PZn
;
_journal_name_full 'Crystal Structure Report Archive'
_journal_page_first 882
_journal_year 2002
_chemical_formula_sum 'C28 H34 Cl2 O9.5 P Zn0.5'
_chemical_formula_weight 657.11
_space_group_IT_number 15
_symmetry_cell_setting monoclinic
_symmetry_space_group_name_Hall '-C 2yc'
_symmetry_space_group_name_H-M 'C 1 2/c 1'
_atom_sites_solution_hydrogens geom
_atom_sites_solution_primary direct
_atom_sites_solution_secondary difmap
_cell_angle_alpha 90.00
_cell_angle_beta 118.3970(10)
_cell_angle_gamma 90.00
_cell_formula_units_Z 8
_cell_length_a 30.1313(4)
_cell_length_b 9.8927(2)
_cell_length_c 23.0654(5)
_cell_measurement_reflns_used 11490
_cell_measurement_temperature 150(2)
_cell_measurement_theta_max 27.48
_cell_measurement_theta_min 2.91
_cell_volume 6048.0(2)
_computing_cell_refinement 'DENZO and COLLECT'
_computing_data_collection
;
'DENZO (Otwinowski and Minor, 1997) & COLLECT (Hooft, 1998) '
;
_computing_data_reduction 'DENZO and COLLECT'
_computing_publication_material SHELXL-97
_computing_structure_refinement 'SHELXL-97 (Sheldrick, 2008)'
_computing_structure_solution 'SHELXS-97 (Sheldrick, 2008)'
_diffrn_ambient_temperature 150(2)
_diffrn_measured_fraction_theta_full 0.984
_diffrn_measured_fraction_theta_max 0.984
_diffrn_measurement_device_type 'Enraf Nonius KappaCCD area detector'
_diffrn_measurement_method '\w and \f scans to fill Ewald sphere'
_diffrn_radiation_monochromator graphite
_diffrn_radiation_source 'Enraf Nonius FR591 rotating anode'
_diffrn_radiation_type MoK\a
_diffrn_radiation_wavelength 0.71073
_diffrn_reflns_av_R_equivalents 0.0469
_diffrn_reflns_av_sigmaI/netI 0.0502
_diffrn_reflns_limit_h_max 39
_diffrn_reflns_limit_h_min -34
_diffrn_reflns_limit_k_max 12
_diffrn_reflns_limit_k_min -12
_diffrn_reflns_limit_l_max 24
_diffrn_reflns_limit_l_min -29
_diffrn_reflns_number 21192
_diffrn_reflns_theta_full 27.50
_diffrn_reflns_theta_max 27.50
_diffrn_reflns_theta_min 3.03
_exptl_absorpt_coefficient_mu 0.707
_exptl_absorpt_correction_T_max 0.8952
_exptl_absorpt_correction_T_min 0.8486
_exptl_absorpt_correction_type empirical
_exptl_absorpt_process_details 'SORTAV (Blessing, R.H.; 1995, 1997)'
_exptl_crystal_colour colourless
_exptl_crystal_density_diffrn 1.443
_exptl_crystal_density_method 'not measured'
_exptl_crystal_description block
_exptl_crystal_F_000 2736
_exptl_crystal_size_max 0.24
_exptl_crystal_size_mid 0.18
_exptl_crystal_size_min 0.16
_refine_diff_density_max 1.228
_refine_diff_density_min -1.071
_refine_diff_density_rms 0.077
_refine_ls_extinction_method none
_refine_ls_goodness_of_fit_ref 1.026
_refine_ls_hydrogen_treatment mixed
_refine_ls_matrix_type full
_refine_ls_number_parameters 397
_refine_ls_number_reflns 6841
_refine_ls_number_restraints 1
_refine_ls_restrained_S_all 1.026
_refine_ls_R_factor_all 0.0600
_refine_ls_R_factor_gt 0.0428
_refine_ls_shift/su_max 0.000
_refine_ls_shift/su_mean 0.000
_refine_ls_structure_factor_coef Fsqd
_refine_ls_weighting_details 'calc w=1/[\s^2^(Fo^2^)+(0.0572P)^2^+7.4818P] where P=(Fo^2^+2Fc^2^)/3'
_refine_ls_weighting_scheme calc
_refine_ls_wR_factor_gt 0.1040
_refine_ls_wR_factor_ref 0.1127
_reflns_number_gt 5450
_reflns_number_total 6841
_reflns_threshold_expression >2\s(I)
_cod_data_source_file eCrystal-882.cif
_cod_data_source_block s92
_cod_depositor_comments
;
Citation :
Bell, Norman A. and Coles, Simon J. and Hursthouse, Michael B. (2002) 
University of Southampton, Crystal Structure Report Archive. 
(doi:10.5258/ecrystals/882)

More at:
http://ecrystals.chem.soton.ac.uk/882/

The following automatic conversions were performed:

'_exptl_absorpt_correction_type' value 'Empirical' changed to
'empirical' according to the built-in table from CIF Core dictionary
named 'cif_core.dic' version 2.4.1 from 2010-06-29.

Automatic conversion script
Id: cif_fix_values 3105 2015-03-04 15:46:00Z robertas 
;
_cod_original_sg_symbol_H-M C2/C
_cod_original_formula_sum 'C28 H34 Cl2 O9.50 P Zn0.50'
_cod_database_code 1519471

loop_
_symmetry_equiv_pos_as_xyz
'x, y, z'
'-x, y, -z+1/2'
'x+1/2, y+1/2, z'
'-x+1/2, y+1/2, -z+1/2'
'-x, -y, -z'
'x, -y, z-1/2'
'-x+1/2, -y+1/2, -z'
'x+1/2, -y+1/2, z-1/2'

loop_
_atom_site_label
_atom_site_type_symbol
_atom_site_fract_x
_atom_site_fract_y
_atom_site_fract_z
_atom_site_U_iso_or_equiv
_atom_site_adp_type
_atom_site_occupancy
_atom_site_symmetry_multiplicity
_atom_site_calc_flag
_atom_site_refinement_flags
_atom_site_disorder_assembly
_atom_site_disorder_group
C50 C 0.02410(13) 0.9228(4) 0.7805(2) 0.0639(11) Uani 1 1 d D . .
O21 O 0.0286(2) 0.8656(6) 0.8374(3) 0.0246(14) Uani 0.25 1 d P . .
O22 O 0.0311(4) 1.0042(10) 0.8337(4) 0.086(4) Uani 0.25 1 d PD . .
C1 C 0.18824(8) 0.1453(2) 0.21076(10) 0.0159(4) Uani 1 1 d . . .
C2 C 0.14934(8) 0.0575(2) 0.20137(11) 0.0167(4) Uani 1 1 d . . .
C3 C 0.15066(8) -0.0213(2) 0.25240(11) 0.0188(5) Uani 1 1 d . . .
H3 H 0.1237 -0.0800 0.2455 0.023 Uiso 1 1 calc R . .
C4 C 0.19326(9) -0.0099(2) 0.31380(11) 0.0195(5) Uani 1 1 d . . .
C5 C 0.23295(9) 0.0768(2) 0.32505(11) 0.0203(5) Uani 1 1 d . . .
H5 H 0.2615 0.0825 0.3676 0.024 Uiso 1 1 calc R . .
C6 C 0.23030(8) 0.1546(2) 0.27357(11) 0.0175(4) Uani 1 1 d . . .
C7 C 0.06821(9) -0.0280(2) 0.12282(12) 0.0252(5) Uani 1 1 d . . .
H7A H 0.0787 -0.1220 0.1352 0.038 Uiso 1 1 calc R . .
H7B H 0.0450 -0.0230 0.0754 0.038 Uiso 1 1 calc R . .
H7C H 0.0512 0.0050 0.1472 0.038 Uiso 1 1 calc R . .
C9 C 0.31438(9) 0.2362(2) 0.33880(12) 0.0253(5) Uani 1 1 d . . .
H9A H 0.3101 0.2620 0.3768 0.038 Uiso 1 1 calc R . .
H9B H 0.3384 0.2976 0.3352 0.038 Uiso 1 1 calc R . .
H9C H 0.3272 0.1434 0.3446 0.038 Uiso 1 1 calc R . .
C10 C 0.18066(8) 0.1114(2) 0.08161(10) 0.0163(4) Uani 1 1 d . . .
C11 C 0.22450(8) 0.0344(2) 0.09901(10) 0.0171(4) Uani 1 1 d . . .
C12 C 0.22632(8) -0.0626(2) 0.05708(11) 0.0188(5) Uani 1 1 d . . .
H12 H 0.2559 -0.1150 0.0695 0.023 Uiso 1 1 calc R . .
C13 C 0.18356(9) -0.0818(2) -0.00412(11) 0.0197(5) Uani 1 1 d . . .
C14 C 0.13959(8) -0.0076(2) -0.02293(11) 0.0196(5) Uani 1 1 d . . .
H14 H 0.1109 -0.0222 -0.0646 0.023 Uiso 1 1 calc R . .
C15 C 0.13831(8) 0.0887(2) 0.02050(11) 0.0178(4) Uani 1 1 d . . .
C16 C 0.30793(9) -0.0147(2) 0.18465(12) 0.0246(5) Uani 1 1 d . . .
H16A H 0.2994 -0.1102 0.1852 0.037 Uiso 1 1 calc R . .
H16B H 0.3313 0.0147 0.2296 0.037 Uiso 1 1 calc R . .
H16C H 0.3239 -0.0032 0.1565 0.037 Uiso 1 1 calc R . .
C17 C 0.14593(10) -0.2050(3) -0.10486(12) 0.0291(6) Uani 1 1 d . . .
H17A H 0.1177 -0.2371 -0.0987 0.044 Uiso 1 1 calc R . .
H17B H 0.1547 -0.2739 -0.1282 0.044 Uiso 1 1 calc R . .
H17C H 0.1362 -0.1214 -0.1308 0.044 Uiso 1 1 calc R . .
C18 C 0.05798(9) 0.1745(3) -0.06012(12) 0.0280(5) Uani 1 1 d . . .
H18A H 0.0727 0.2052 -0.0876 0.042 Uiso 1 1 calc R . .
H18B H 0.0327 0.2400 -0.0628 0.042 Uiso 1 1 calc R . .
H18C H 0.0420 0.0862 -0.0758 0.042 Uiso 1 1 calc R . .
C19 C 0.13910(8) 0.3641(2) 0.10965(10) 0.0162(4) Uani 1 1 d . . .
C20 C 0.13757(8) 0.4375(2) 0.05682(11) 0.0179(4) Uani 1 1 d . . .
C21 C 0.10277(8) 0.5396(2) 0.02538(11) 0.0196(5) Uani 1 1 d . . .
H21 H 0.1018 0.5868 -0.0111 0.024 Uiso 1 1 calc R . .
C22 C 0.06941(8) 0.5705(2) 0.04917(11) 0.0204(5) Uani 1 1 d . . .
C23 C 0.07044(8) 0.5035(2) 0.10302(11) 0.0192(5) Uani 1 1 d . . .
H23 H 0.0480 0.5289 0.1193 0.023 Uiso 1 1 calc R . .
C24 C 0.10479(8) 0.3993(2) 0.13253(10) 0.0172(4) Uani 1 1 d . . .
C25 C 0.17852(10) 0.4739(2) -0.00950(12) 0.0257(5) Uani 1 1 d . . .
H25A H 0.1480 0.4633 -0.0520 0.039 Uiso 1 1 calc R . .
H25B H 0.2077 0.4402 -0.0130 0.039 Uiso 1 1 calc R . .
H25C H 0.1835 0.5697 0.0027 0.039 Uiso 1 1 calc R . .
C26 C 0.02965(10) 0.7412(3) -0.03283(13) 0.0325(6) Uani 1 1 d . . .
H26A H 0.0599 0.7967 -0.0194 0.049 Uiso 1 1 calc R . .
H26B H -0.0002 0.7997 -0.0502 0.049 Uiso 1 1 calc R . .
H26C H 0.0265 0.6774 -0.0671 0.049 Uiso 1 1 calc R . .
C27 C 0.07591(9) 0.3640(3) 0.21172(12) 0.0245(5) Uani 1 1 d . . .
H27A H 0.0808 0.4596 0.2244 0.037 Uiso 1 1 calc R . .
H27B H 0.0841 0.3082 0.2506 0.037 Uiso 1 1 calc R . .
H27C H 0.0407 0.3488 0.1787 0.037 Uiso 1 1 calc R . .
C80 C 0.16172(10) -0.1783(3) 0.35892(13) 0.0305(6) Uani 1 1 d . . .
H80A H 0.1297 -0.1316 0.3458 0.046 Uiso 1 1 calc R . .
H80B H 0.1719 -0.2264 0.4005 0.046 Uiso 1 1 calc R . .
H80C H 0.1577 -0.2432 0.3246 0.046 Uiso 1 1 calc R . .
O1 O 0.11161(6) 0.05363(16) 0.13844(7) 0.0203(3) Uani 1 1 d . . .
O2 O 0.19966(6) -0.08156(17) 0.36742(8) 0.0269(4) Uani 1 1 d . . .
O3 O 0.26658(6) 0.24422(16) 0.27979(8) 0.0216(3) Uani 1 1 d . . .
O4 O 0.26305(6) 0.06472(16) 0.15941(8) 0.0214(3) Uani 1 1 d . . .
O5 O 0.18871(6) -0.17924(16) -0.04173(8) 0.0259(4) Uani 1 1 d . . .
O6 O 0.09684(6) 0.16295(16) 0.00691(8) 0.0230(4) Uani 1 1 d . . .
O7 O 0.17322(6) 0.39836(15) 0.04001(8) 0.0208(3) Uani 1 1 d . . .
O8 O 0.03354(6) 0.66783(16) 0.02297(8) 0.0268(4) Uani 1 1 d . . .
O9 O 0.10835(6) 0.32799(16) 0.18456(8) 0.0213(3) Uani 1 1 d . . .
P1 P 0.18496(2) 0.23290(5) 0.14164(3) 0.01447(13) Uani 1 1 d . . .
Cl1 Cl 0.05284(2) 0.47561(6) 0.33726(3) 0.02775(15) Uani 1 1 d . . .
Cl2 Cl 0.04539(2) 0.73753(6) 0.21711(3) 0.03260(16) Uani 1 1 d . . .
Zn1 Zn 0.0000 0.60628(3) 0.2500 0.01700(11) Uani 1 2 d S . .
H1 H 0.2288(10) 0.291(3) 0.1619(12) 0.025(7) Uiso 1 1 d . . .

loop_
_atom_site_aniso_label
_atom_site_aniso_U_11
_atom_site_aniso_U_22
_atom_site_aniso_U_33
_atom_site_aniso_U_23
_atom_site_aniso_U_13
_atom_site_aniso_U_12
C50 0.0363(18) 0.067(3) 0.075(3) 0.039(2) 0.0155(18) 0.0121(17)
O21 0.024(3) 0.019(3) 0.028(4) 0.002(3) 0.010(3) 0.003(3)
O22 0.056(7) 0.073(8) 0.114(11) 0.030(8) 0.029(7) 0.017(6)
C1 0.0193(11) 0.0144(10) 0.0164(11) 0.0015(8) 0.0103(9) 0.0023(8)
C2 0.0160(10) 0.0158(10) 0.0186(11) -0.0019(8) 0.0084(9) 0.0022(8)
C3 0.0210(11) 0.0158(11) 0.0224(12) 0.0013(8) 0.0126(10) 0.0006(8)
C4 0.0257(12) 0.0177(11) 0.0187(11) 0.0044(8) 0.0136(10) 0.0053(9)
C5 0.0199(11) 0.0222(11) 0.0155(11) 0.0021(9) 0.0056(9) 0.0029(9)
C6 0.0186(11) 0.0139(11) 0.0198(11) -0.0014(8) 0.0090(9) 0.0010(8)
C7 0.0174(11) 0.0266(13) 0.0285(13) 0.0004(10) 0.0083(10) -0.0066(9)
C9 0.0180(12) 0.0259(13) 0.0236(12) 0.0011(9) 0.0030(10) -0.0044(9)
C10 0.0179(11) 0.0158(11) 0.0175(11) -0.0009(8) 0.0101(9) 0.0008(8)
C11 0.0159(10) 0.0187(11) 0.0161(11) 0.0025(8) 0.0071(9) -0.0002(8)
C12 0.0185(11) 0.0174(11) 0.0218(12) 0.0023(8) 0.0107(10) 0.0040(8)
C13 0.0264(12) 0.0151(11) 0.0215(12) -0.0014(8) 0.0146(10) -0.0011(9)
C14 0.0189(11) 0.0213(12) 0.0175(11) -0.0017(8) 0.0078(10) -0.0024(9)
C15 0.0171(11) 0.0192(11) 0.0186(11) 0.0026(8) 0.0097(9) 0.0019(8)
C16 0.0186(12) 0.0253(12) 0.0226(12) 0.0019(9) 0.0040(10) 0.0067(9)
C17 0.0340(14) 0.0244(13) 0.0247(13) -0.0090(10) 0.0106(11) -0.0002(10)
C18 0.0184(12) 0.0384(15) 0.0206(12) 0.0001(10) 0.0040(10) 0.0052(10)
C19 0.0181(11) 0.0138(10) 0.0175(11) 0.0012(8) 0.0091(9) 0.0013(8)
C20 0.0173(11) 0.0177(11) 0.0189(11) -0.0019(8) 0.0088(9) 0.0000(8)
C21 0.0234(12) 0.0181(11) 0.0154(11) 0.0022(8) 0.0075(9) 0.0004(9)
C22 0.0183(11) 0.0171(11) 0.0217(12) -0.0005(9) 0.0062(10) 0.0033(8)
C23 0.0170(11) 0.0209(11) 0.0198(12) -0.0017(9) 0.0088(9) 0.0025(8)
C24 0.0172(11) 0.0177(11) 0.0158(11) -0.0012(8) 0.0072(9) -0.0020(8)
C25 0.0340(14) 0.0284(13) 0.0227(12) 0.0066(10) 0.0199(11) 0.0006(10)
C26 0.0345(15) 0.0278(14) 0.0312(14) 0.0118(11) 0.0123(12) 0.0121(11)
C27 0.0223(12) 0.0341(13) 0.0234(12) 0.0027(10) 0.0160(10) 0.0033(10)
C80 0.0395(15) 0.0246(13) 0.0311(14) 0.0093(10) 0.0199(12) -0.0009(11)
O1 0.0182(8) 0.0232(8) 0.0185(8) 0.0014(6) 0.0079(7) -0.0047(6)
O2 0.0298(9) 0.0281(9) 0.0243(9) 0.0108(7) 0.0140(8) 0.0009(7)
O3 0.0184(8) 0.0219(8) 0.0187(8) 0.0043(6) 0.0042(7) -0.0036(6)
O4 0.0170(8) 0.0249(8) 0.0197(8) -0.0008(6) 0.0066(7) 0.0063(6)
O5 0.0291(9) 0.0220(9) 0.0257(9) -0.0062(7) 0.0123(8) 0.0028(7)
O6 0.0152(8) 0.0306(9) 0.0193(8) -0.0024(7) 0.0050(7) 0.0057(6)
O7 0.0236(8) 0.0224(8) 0.0235(8) 0.0072(6) 0.0170(7) 0.0054(6)
O8 0.0272(9) 0.0256(9) 0.0253(9) 0.0072(7) 0.0107(8) 0.0113(7)
O9 0.0243(8) 0.0244(9) 0.0223(8) 0.0059(6) 0.0168(7) 0.0066(7)
P1 0.0143(3) 0.0144(3) 0.0152(3) 0.0012(2) 0.0075(2) 0.0007(2)
Cl1 0.0254(3) 0.0347(3) 0.0211(3) 0.0061(2) 0.0094(2) 0.0093(2)
Cl2 0.0375(4) 0.0261(3) 0.0418(4) -0.0008(3) 0.0250(3) -0.0107(3)
Zn1 0.01739(19) 0.01543(19) 0.0182(2) 0.000 0.00853(15) 0.000

loop_
_atom_type_symbol
_atom_type_description
_atom_type_scat_dispersion_real
_atom_type_scat_dispersion_imag
_atom_type_scat_source
C C 0.0033 0.0016 'International Tables Vol C Tables 4.2.6.8 and 6.1.1.4'
H H 0.0000 0.0000 'International Tables Vol C Tables 4.2.6.8 and 6.1.1.4'
O O 0.0106 0.0060 'International Tables Vol C Tables 4.2.6.8 and 6.1.1.4'
P P 0.1023 0.0942 'International Tables Vol C Tables 4.2.6.8 and 6.1.1.4'
Cl Cl 0.1484 0.1585 'International Tables Vol C Tables 4.2.6.8 and 6.1.1.4'
Zn Zn 0.2839 1.4301 'International Tables Vol C Tables 4.2.6.8 and 6.1.1.4'

loop_
_geom_angle_atom_site_label_1
_geom_angle_atom_site_label_2
_geom_angle_atom_site_label_3
_geom_angle
_geom_angle_site_symmetry_1
_geom_angle_site_symmetry_3
O21 C50 O22 59.5(6) . .
O21 C50 C50 121.3(5) . 2_556
O22 C50 C50 120.7(6) . 2_556
C50 O21 O22 61.0(4) . .
O21 O22 C50 59.5(4) . .
C2 C1 C6 118.85(19) . .
C2 C1 P1 118.83(17) . .
C6 C1 P1 122.17(16) . .
O1 C2 C1 113.62(19) . .
O1 C2 C3 124.14(19) . .
C1 C2 C3 122.2(2) . .
C4 C3 C2 117.1(2) . .
C4 C3 H3 121.4 . .
C2 C3 H3 121.4 . .
O2 C4 C3 123.2(2) . .
O2 C4 C5 114.5(2) . .
C3 C4 C5 122.3(2) . .
C6 C5 C4 119.2(2) . .
C6 C5 H5 120.4 . .
C4 C5 H5 120.4 . .
O3 C6 C5 123.8(2) . .
O3 C6 C1 115.94(19) . .
C5 C6 C1 120.3(2) . .
O1 C7 H7A 109.5 . .
O1 C7 H7B 109.5 . .
H7A C7 H7B 109.5 . .
O1 C7 H7C 109.5 . .
H7A C7 H7C 109.5 . .
H7B C7 H7C 109.5 . .
O3 C9 H9A 109.5 . .
O3 C9 H9B 109.5 . .
H9A C9 H9B 109.5 . .
O3 C9 H9C 109.5 . .
H9A C9 H9C 109.5 . .
H9B C9 H9C 109.5 . .
C15 C10 C11 118.88(19) . .
C15 C10 P1 125.67(16) . .
C11 C10 P1 115.45(16) . .
O4 C11 C12 124.93(19) . .
O4 C11 C10 113.70(18) . .
C12 C11 C10 121.4(2) . .
C11 C12 C13 118.4(2) . .
C11 C12 H12 120.8 . .
C13 C12 H12 120.8 . .
O5 C13 C14 123.9(2) . .
O5 C13 C12 114.32(19) . .
C14 C13 C12 121.7(2) . .
C13 C14 C15 118.9(2) . .
C13 C14 H14 120.5 . .
C15 C14 H14 120.5 . .
O6 C15 C14 122.8(2) . .
O6 C15 C10 116.50(19) . .
C14 C15 C10 120.6(2) . .
O4 C16 H16A 109.5 . .
O4 C16 H16B 109.5 . .
H16A C16 H16B 109.5 . .
O4 C16 H16C 109.5 . .
H16A C16 H16C 109.5 . .
H16B C16 H16C 109.5 . .
O5 C17 H17A 109.5 . .
O5 C17 H17B 109.5 . .
H17A C17 H17B 109.5 . .
O5 C17 H17C 109.5 . .
H17A C17 H17C 109.5 . .
H17B C17 H17C 109.5 . .
O6 C18 H18A 109.5 . .
O6 C18 H18B 109.5 . .
H18A C18 H18B 109.5 . .
O6 C18 H18C 109.5 . .
H18A C18 H18C 109.5 . .
H18B C18 H18C 109.5 . .
C20 C19 C24 118.11(19) . .
C20 C19 P1 115.89(16) . .
C24 C19 P1 126.00(16) . .
O7 C20 C21 124.2(2) . .
O7 C20 C19 113.38(19) . .
C21 C20 C19 122.5(2) . .
C20 C21 C22 117.6(2) . .
C20 C21 H21 121.2 . .
C22 C21 H21 121.2 . .
O8 C22 C21 123.6(2) . .
O8 C22 C23 114.17(19) . .
C21 C22 C23 122.2(2) . .
C24 C23 C22 119.0(2) . .
C24 C23 H23 120.5 . .
C22 C23 H23 120.5 . .
O9 C24 C23 123.29(19) . .
O9 C24 C19 116.16(19) . .
C23 C24 C19 120.5(2) . .
O7 C25 H25A 109.5 . .
O7 C25 H25B 109.5 . .
H25A C25 H25B 109.5 . .
O7 C25 H25C 109.5 . .
H25A C25 H25C 109.5 . .
H25B C25 H25C 109.5 . .
O8 C26 H26A 109.5 . .
O8 C26 H26B 109.5 . .
H26A C26 H26B 109.5 . .
O8 C26 H26C 109.5 . .
H26A C26 H26C 109.5 . .
H26B C26 H26C 109.5 . .
O9 C27 H27A 109.5 . .
O9 C27 H27B 109.5 . .
H27A C27 H27B 109.5 . .
O9 C27 H27C 109.5 . .
H27A C27 H27C 109.5 . .
H27B C27 H27C 109.5 . .
O2 C80 H80A 109.5 . .
O2 C80 H80B 109.5 . .
H80A C80 H80B 109.5 . .
O2 C80 H80C 109.5 . .
H80A C80 H80C 109.5 . .
H80B C80 H80C 109.5 . .
C2 O1 C7 119.16(17) . .
C4 O2 C80 117.81(19) . .
C6 O3 C9 117.13(17) . .
C11 O4 C16 118.66(17) . .
C13 O5 C17 117.05(18) . .
C15 O6 C18 118.98(17) . .
C20 O7 C25 118.71(17) . .
C22 O8 C26 117.85(18) . .
C24 O9 C27 118.40(17) . .
C1 P1 C19 115.39(10) . .
C1 P1 C10 108.62(10) . .
C19 P1 C10 114.34(10) . .
C1 P1 H1 106.2(11) . .
C19 P1 H1 106.3(11) . .
C10 P1 H1 105.2(11) . .
Cl2 Zn1 Cl2 109.95(4) 2 .
Cl2 Zn1 Cl1 109.96(2) 2 2
Cl2 Zn1 Cl1 107.99(2) . 2
Cl2 Zn1 Cl1 107.99(2) 2 .
Cl2 Zn1 Cl1 109.96(2) . .
Cl1 Zn1 Cl1 111.00(3) 2 .

loop_
_geom_bond_atom_site_label_1
_geom_bond_atom_site_label_2
_geom_bond_distance
_geom_bond_site_symmetry_2
C50 O21 1.376(7) .
C50 O22 1.3977(10) .
C50 C50 1.464(7) 2_556
O21 O22 1.377(12) .
C1 C2 1.391(3) .
C1 C6 1.403(3) .
C1 P1 1.776(2) .
C2 O1 1.353(3) .
C2 C3 1.396(3) .
C3 C4 1.392(3) .
C3 H3 0.9500 .
C4 O2 1.357(3) .
C4 C5 1.392(3) .
C5 C6 1.385(3) .
C5 H5 0.9500 .
C6 O3 1.361(3) .
C7 O1 1.430(3) .
C7 H7A 0.9800 .
C7 H7B 0.9800 .
C7 H7C 0.9800 .
C9 O3 1.438(3) .
C9 H9A 0.9800 .
C9 H9B 0.9800 .
C9 H9C 0.9800 .
C10 C15 1.398(3) .
C10 C11 1.408(3) .
C10 P1 1.791(2) .
C11 O4 1.357(3) .
C11 C12 1.382(3) .
C12 C13 1.399(3) .
C12 H12 0.9500 .
C13 O5 1.354(3) .
C13 C14 1.392(3) .
C14 C15 1.396(3) .
C14 H14 0.9500 .
C15 O6 1.352(3) .
C16 O4 1.427(3) .
C16 H16A 0.9800 .
C16 H16B 0.9800 .
C16 H16C 0.9800 .
C17 O5 1.436(3) .
C17 H17A 0.9800 .
C17 H17B 0.9800 .
C17 H17C 0.9800 .
C18 O6 1.433(3) .
C18 H18A 0.9800 .
C18 H18B 0.9800 .
C18 H18C 0.9800 .
C19 C20 1.400(3) .
C19 C24 1.410(3) .
C19 P1 1.780(2) .
C20 O7 1.360(3) .
C20 C21 1.387(3) .
C21 C22 1.389(3) .
C21 H21 0.9500 .
C22 O8 1.356(3) .
C22 C23 1.395(3) .
C23 C24 1.389(3) .
C23 H23 0.9500 .
C24 O9 1.351(3) .
C25 O7 1.436(3) .
C25 H25A 0.9800 .
C25 H25B 0.9800 .
C25 H25C 0.9800 .
C26 O8 1.433(3) .
C26 H26A 0.9800 .
C26 H26B 0.9800 .
C26 H26C 0.9800 .
C27 O9 1.434(3) .
C27 H27A 0.9800 .
C27 H27B 0.9800 .
C27 H27C 0.9800 .
C80 O2 1.431(3) .
C80 H80A 0.9800 .
C80 H80B 0.9800 .
C80 H80C 0.9800 .
P1 H1 1.31(3) .
Cl1 Zn1 2.2824(6) .
Cl2 Zn1 2.2624(6) .
Zn1 Cl2 2.2624(6) 2
Zn1 Cl1 2.2824(6) 2
